data_7221581
loop_
_publ_author_name
'Xue, Li-Ping'
'Li, Zhao-Hao'
'Ma, Lu-Fang'
'Wang, Li-Ya'

_publ_section_title
;
 Crystal engineering of cadmium coordination polymers decorated with
 nitro-functionalized thiophene-2,5-dicarboxylate and structurally related
 bis(imidazole) ligands with varying flexibility
;
_journal_issue 33
_journal_name_full CrystEngComm
_journal_page_first 6441
_journal_paper_doi 10.1039/C5CE01248A
_journal_volume 17
_journal_year 2015
_chemical_formula_sum 'C19 H21 Cd N5 O6 S'
_chemical_formula_weight 559.87
_chemical_name_systematic
; 
 ? 
;
_space_group_IT_number 15
_symmetry_cell_setting monoclinic
_symmetry_space_group_name_Hall '-C 2yc'
_symmetry_space_group_name_H-M 'C 1 2/c 1'
_atom_sites_solution_hydrogens geom
_atom_sites_solution_primary direct
_atom_sites_solution_secondary difmap
_audit_creation_method SHELXL-97
_audit_update_record
;
2015-06-07 deposited with the CCDC.
2015-07-16 downloaded from the CCDC.
;
_cell_angle_alpha 90.00
_cell_angle_beta 96.9060(10)
_cell_angle_gamma 90.00
_cell_formula_units_Z 8
_cell_length_a 12.7557(5)
_cell_length_b 15.4715(5)
_cell_length_c 22.2958(8)
_cell_measurement_reflns_used 4938
_cell_measurement_temperature 296(2)
_cell_measurement_theta_max 25.04
_cell_measurement_theta_min 2.19
_cell_volume 4368.1(3)
_computing_cell_refinement 'Bruker SMART'
_computing_data_collection 'Bruker SMART'
_computing_data_reduction 'Bruker SAINT'
_computing_molecular_graphics 'Bruker SHELXTL'
_computing_publication_material 'Bruker SHELXTL'
_computing_structure_refinement 'SHELXL-97 (Sheldrick, 1997)'
_computing_structure_solution 'SHELXS-97 (Sheldrick, 1990)'
_diffrn_ambient_temperature 296(2)
_diffrn_measured_fraction_theta_full 0.998
_diffrn_measured_fraction_theta_max 0.998
_diffrn_measurement_device_type 'CCD area detector'
_diffrn_measurement_method 'phi and omega scans'
_diffrn_radiation_monochromator graphite
_diffrn_radiation_source 'fine-focus sealed tube'
_diffrn_radiation_type MoK\a
_diffrn_radiation_wavelength 0.71073
_diffrn_reflns_av_R_equivalents 0.0257
_diffrn_reflns_av_sigmaI/netI 0.0236
_diffrn_reflns_limit_h_max 13
_diffrn_reflns_limit_h_min -15
_diffrn_reflns_limit_k_max 18
_diffrn_reflns_limit_k_min -18
_diffrn_reflns_limit_l_max 25
_diffrn_reflns_limit_l_min -26
_diffrn_reflns_number 13952
_diffrn_reflns_theta_full 25.15
_diffrn_reflns_theta_max 25.15
_diffrn_reflns_theta_min 1.84
_diffrn_standards_decay_% 0
_diffrn_standards_interval_count 0
_diffrn_standards_interval_time 0
_diffrn_standards_number 0
_exptl_absorpt_coefficient_mu 1.142
_exptl_absorpt_correction_T_max 0.8208
_exptl_absorpt_correction_T_min 0.7872
_exptl_absorpt_correction_type multi-scan
_exptl_absorpt_process_details sadabs
_exptl_crystal_colour colorless
_exptl_crystal_density_diffrn 1.703
_exptl_crystal_density_method 'not measured'
_exptl_crystal_description block
_exptl_crystal_F_000 2256
_exptl_crystal_size_max 0.22
_exptl_crystal_size_mid 0.20
_exptl_crystal_size_min 0.18
_refine_diff_density_max 0.467
_refine_diff_density_min -0.287
_refine_diff_density_rms 0.060
_refine_ls_extinction_method none
_refine_ls_goodness_of_fit_ref 1.062
_refine_ls_hydrogen_treatment mixed
_refine_ls_matrix_type full
_refine_ls_number_parameters 318
_refine_ls_number_reflns 3906
_refine_ls_number_restraints 86
_refine_ls_restrained_S_all 1.074
_refine_ls_R_factor_all 0.0363
_refine_ls_R_factor_gt 0.0298
_refine_ls_shift/su_max 0.003
_refine_ls_shift/su_mean 0.000
_refine_ls_structure_factor_coef Fsqd
_refine_ls_weighting_details 'calc w=1/[\s^2^(Fo^2^)+(0.0240P)^2^+9.5501P] where P=(Fo^2^+2Fc^2^)/3'
_refine_ls_weighting_scheme calc
_refine_ls_wR_factor_gt 0.0634
_refine_ls_wR_factor_ref 0.0663
_reflns_number_gt 3393
_reflns_number_total 3906
_reflns_threshold_expression >2sigma(I)
_cod_data_source_file c5ce01248a2.cif
_cod_data_source_block 1
_cod_depositor_comments
;
The following automatic conversions were performed:

'_symmetry_cell_setting' value 'Monoclinic' changed to 'monoclinic'
according to
/usr/data/users/saulius/crontab/automatic-downloads/rss-feeds/RSC/lib/dictionaries/cif_core.dic
dictionary named 'cif_core.dic' version 2.4.2 from 2011-04-26.

Automatic conversion script
Id: cif_fix_values 3271 2015-04-21 07:52:19Z andrius 

 Adding full bibliography for 7221578--7221582.cif.
;
_cod_original_sg_symbol_H-M C2/c
_cod_database_code 7221581

loop_
_symmetry_equiv_pos_as_xyz
'x, y, z'
'-x, y, -z+1/2'
'x+1/2, y+1/2, z'
'-x+1/2, y+1/2, -z+1/2'
'-x, -y, -z'
'x, -y, z-1/2'
'-x+1/2, -y+1/2, -z'
'x+1/2, -y+1/2, z-1/2'

loop_
_atom_site_label
_atom_site_type_symbol
_atom_site_fract_x
_atom_site_fract_y
_atom_site_fract_z
_atom_site_U_iso_or_equiv
_atom_site_adp_type
_atom_site_occupancy
_atom_site_symmetry_multiplicity
_atom_site_calc_flag
_atom_site_refinement_flags
_atom_site_disorder_assembly
_atom_site_disorder_group
O2 O 0.65141(18) 0.29617(15) 0.40763(10) 0.0437(6) Uani 1 1 d . . .
C6 C 0.3724(3) 0.58036(19) 0.41059(13) 0.0314(7) Uani 1 1 d . . .
C5 C 0.4073(2) 0.49095(18) 0.42781(13) 0.0289(7) Uani 1 1 d . . .
C4 C 0.3597(2) 0.43524(19) 0.46295(14) 0.0323(7) Uani 1 1 d . . .
H4 H 0.2952 0.4455 0.4771 0.039 Uiso 1 1 calc R . .
C3 C 0.4202(2) 0.35997(18) 0.47530(13) 0.0295(7) Uani 1 1 d . . .
C2 C 0.5125(2) 0.35753(17) 0.44984(12) 0.0258(6) Uani 1 1 d . . .
C1 C 0.6039(2) 0.29462(18) 0.45337(13) 0.0278(7) Uani 1 1 d . . .
C7 C 0.8105(4) 0.1781(2) 0.72432(17) 0.0619(12) Uani 1 1 d . . .
H7 H 0.8163 0.1273 0.7027 0.074 Uiso 1 1 calc R . .
C8 C 0.8617(4) 0.1947(2) 0.77907(18) 0.0692(14) Uani 1 1 d . . .
H8 H 0.9088 0.1583 0.8019 0.083 Uiso 1 1 calc R . .
N2 N 0.8313(3) 0.27528(18) 0.79496(12) 0.0447(7) Uani 1 1 d U A .
C9 C 0.7639(3) 0.3049(2) 0.74887(16) 0.0469(9) Uani 1 1 d U . .
C10A C 0.6877(11) 0.3728(9) 0.7525(7) 0.061(3) Uani 0.438(10) 1 d PU A 1
H10A H 0.6651 0.3744 0.7925 0.073 Uiso 0.438(10) 1 calc PR A 1
H10B H 0.6262 0.3631 0.7232 0.073 Uiso 0.438(10) 1 calc PR A 1
C11A C 0.7415(11) 0.4583(8) 0.7390(6) 0.091(4) Uani 0.438(10) 1 d PU A 1
H11A H 0.6927 0.5052 0.7412 0.137 Uiso 0.438(10) 1 calc PR A 1
H11B H 0.7631 0.4561 0.6993 0.137 Uiso 0.438(10) 1 calc PR A 1
H11C H 0.8022 0.4672 0.7683 0.137 Uiso 0.438(10) 1 calc PR A 1
C10B C 0.7267(8) 0.4009(6) 0.7461(5) 0.057(2) Uani 0.562(10) 1 d PU A 2
H10C H 0.7799 0.4367 0.7687 0.068 Uiso 0.562(10) 1 calc PR A 2
H10D H 0.7183 0.4204 0.7044 0.068 Uiso 0.562(10) 1 calc PR A 2
C11B C 0.6268(9) 0.4102(7) 0.7710(5) 0.110(4) Uani 0.562(10) 1 d PU A 2
H11D H 0.6049 0.4696 0.7685 0.165 Uiso 0.562(10) 1 calc PR A 2
H11E H 0.6356 0.3923 0.8126 0.165 Uiso 0.562(10) 1 calc PR A 2
H11F H 0.5741 0.3749 0.7485 0.165 Uiso 0.562(10) 1 calc PR A 2
C12 C 0.8749(3) 0.3229(2) 0.84914(15) 0.0476(9) Uani 1 1 d . . .
H12A H 0.8856 0.2835 0.8832 0.057 Uiso 1 1 calc R A .
H12B H 0.8249 0.3668 0.8583 0.057 Uiso 1 1 calc R . .
C13 C 0.6591(3) 0.0645(2) 0.54996(14) 0.0377(8) Uani 1 1 d . . .
H13 H 0.7098 0.0809 0.5254 0.045 Uiso 1 1 calc R . .
C14 C 0.6109(3) -0.0128(2) 0.54847(15) 0.0403(8) Uani 1 1 d . B .
H14 H 0.6217 -0.0590 0.5233 0.048 Uiso 1 1 calc R . .
C15 C 0.5518(3) 0.0690(2) 0.61779(14) 0.0389(8) Uani 1 1 d U A .
C16 C 0.4920(4) 0.0977(3) 0.6672(2) 0.0672(12) Uani 1 1 d U . .
H16A H 0.4330 0.0584 0.6683 0.081 Uiso 0.474(16) 1 calc PR B 1
H16B H 0.5376 0.0907 0.7049 0.081 Uiso 0.474(16) 1 calc PR B 1
H16C H 0.4805 0.0480 0.6921 0.081 Uiso 0.526(16) 1 d PR B 2
H16D H 0.5352 0.1385 0.6922 0.081 Uiso 0.526(16) 1 d PR B 2
C17A C 0.4514(14) 0.1836(8) 0.6656(6) 0.081(4) Uani 0.474(16) 1 d PU B 1
H17A H 0.4152 0.1932 0.7004 0.121 Uiso 0.474(16) 1 calc PR B 1
H17B H 0.4031 0.1915 0.6296 0.121 Uiso 0.474(16) 1 calc PR B 1
H17C H 0.5086 0.2240 0.6658 0.121 Uiso 0.474(16) 1 calc PR B 1
C17B C 0.3906(12) 0.1370(12) 0.6482(6) 0.102(4) Uani 0.526(16) 1 d PU B 2
H17D H 0.3577 0.1529 0.6831 0.153 Uiso 0.526(16) 1 calc PR B 2
H17E H 0.3464 0.0966 0.6242 0.153 Uiso 0.526(16) 1 calc PR B 2
H17F H 0.4003 0.1876 0.6246 0.153 Uiso 0.526(16) 1 calc PR B 2
C18 C 0.4743(3) -0.0824(2) 0.60530(16) 0.0466(9) Uani 1 1 d . B .
H18A H 0.4628 -0.1202 0.5704 0.056 Uiso 1 1 calc R . .
H18B H 0.4062 -0.0598 0.6129 0.056 Uiso 1 1 calc R . .
C19 C 0.5212(3) -0.1347(2) 0.65978(15) 0.0459(9) Uani 1 1 d . . .
H19A H 0.5319 -0.0970 0.6947 0.055 Uiso 1 1 calc R . .
H19B H 0.4712 -0.1791 0.6681 0.055 Uiso 1 1 calc R . .
Cd1 Cd 0.685686(18) 0.252839(13) 0.602591(10) 0.02993(8) Uani 1 1 d . . .
N1 N 0.3816(2) 0.29264(19) 0.51272(13) 0.0422(7) Uani 1 1 d . . .
N3 N 0.7488(2) 0.24674(18) 0.70512(12) 0.0441(7) Uani 1 1 d . A .
N4 N 0.6221(2) 0.11588(16) 0.59344(11) 0.0351(6) Uani 1 1 d . A .
N5 N 0.5424(2) -0.01020(16) 0.59157(12) 0.0364(6) Uani 1 1 d . . .
O3 O 0.43605(18) 0.63024(14) 0.38942(10) 0.0389(5) Uani 1 1 d . . .
O4 O 0.28127(18) 0.60173(14) 0.41973(11) 0.0444(6) Uani 1 1 d . . .
O5 O 0.3220(2) 0.31410(19) 0.54930(13) 0.0663(8) Uani 1 1 d . . .
O6 O 0.4086(2) 0.21796(16) 0.50463(13) 0.0576(7) Uani 1 1 d . . .
O1 O 0.62414(19) 0.24971(14) 0.49851(10) 0.0412(5) Uani 1 1 d . A .
S1 S 0.52527(6) 0.45097(5) 0.40986(3) 0.02904(17) Uani 1 1 d . . .

loop_
_atom_site_aniso_label
_atom_site_aniso_U_11
_atom_site_aniso_U_22
_atom_site_aniso_U_33
_atom_site_aniso_U_23
_atom_site_aniso_U_13
_atom_site_aniso_U_12
O2 0.0420(14) 0.0456(14) 0.0460(14) 0.0083(11) 0.0161(11) 0.0224(11)
C6 0.0375(19) 0.0217(15) 0.0329(16) -0.0031(12) -0.0040(14) 0.0073(14)
C5 0.0256(16) 0.0264(15) 0.0336(16) -0.0039(12) -0.0005(13) 0.0083(12)
C4 0.0250(16) 0.0333(17) 0.0386(17) -0.0026(13) 0.0032(13) 0.0055(13)
C3 0.0311(17) 0.0243(15) 0.0322(16) -0.0028(12) 0.0008(13) -0.0015(12)
C2 0.0286(16) 0.0195(14) 0.0280(15) -0.0016(11) -0.0017(12) 0.0023(12)
C1 0.0282(16) 0.0197(14) 0.0341(17) -0.0040(12) -0.0019(14) 0.0033(12)
C7 0.101(3) 0.033(2) 0.046(2) -0.0049(16) -0.016(2) 0.019(2)
C8 0.109(4) 0.043(2) 0.047(2) -0.0012(18) -0.021(2) 0.028(2)
N2 0.061(2) 0.0411(16) 0.0293(14) -0.0022(12) -0.0060(13) 0.0040(14)
C9 0.056(2) 0.048(2) 0.0353(17) -0.0080(15) -0.0022(16) 0.0174(17)
C10A 0.067(6) 0.058(6) 0.053(5) -0.023(5) -0.009(5) 0.023(4)
C11A 0.116(9) 0.047(6) 0.102(8) -0.012(6) -0.027(7) 0.022(6)
C10B 0.076(5) 0.038(5) 0.052(4) -0.014(4) -0.012(4) 0.012(4)
C11B 0.101(7) 0.099(7) 0.133(8) -0.030(6) 0.024(6) 0.041(6)
C12 0.064(3) 0.045(2) 0.0308(18) -0.0038(15) -0.0042(17) 0.0056(18)
C13 0.044(2) 0.0309(17) 0.0402(18) -0.0042(14) 0.0120(15) 0.0006(15)
C14 0.051(2) 0.0340(18) 0.0370(18) -0.0054(14) 0.0082(16) -0.0029(16)
C15 0.049(2) 0.0349(18) 0.0337(17) 0.0034(14) 0.0069(15) 0.0027(15)
C16 0.086(3) 0.057(2) 0.066(3) 0.000(2) 0.039(2) 0.001(2)
C17A 0.106(9) 0.061(6) 0.088(7) 0.014(5) 0.062(7) 0.027(6)
C17B 0.096(8) 0.121(10) 0.094(7) 0.017(7) 0.035(6) 0.031(7)
C18 0.045(2) 0.043(2) 0.049(2) 0.0086(16) -0.0054(17) -0.0159(16)
C19 0.051(2) 0.043(2) 0.043(2) 0.0100(16) 0.0032(17) -0.0137(17)
Cd1 0.03308(13) 0.02230(12) 0.03387(13) 0.00002(9) 0.00179(9) 0.00782(10)
N1 0.0360(16) 0.0393(17) 0.0513(18) 0.0036(13) 0.0046(14) -0.0003(13)
N3 0.0547(19) 0.0421(16) 0.0339(15) -0.0030(13) -0.0016(13) 0.0093(14)
N4 0.0454(17) 0.0265(13) 0.0335(14) 0.0004(11) 0.0048(12) 0.0008(12)
N5 0.0409(16) 0.0299(14) 0.0367(15) 0.0034(11) -0.0019(13) -0.0058(12)
O3 0.0398(13) 0.0300(12) 0.0466(13) 0.0036(10) 0.0041(11) 0.0087(10)
O4 0.0346(13) 0.0299(12) 0.0691(16) 0.0040(11) 0.0080(12) 0.0143(10)
O5 0.0576(18) 0.073(2) 0.075(2) 0.0127(15) 0.0371(16) 0.0097(15)
O6 0.0669(19) 0.0304(13) 0.0774(19) 0.0067(12) 0.0170(15) -0.0008(13)
O1 0.0469(14) 0.0350(12) 0.0396(12) 0.0070(10) -0.0035(11) 0.0156(11)
S1 0.0290(4) 0.0232(4) 0.0349(4) 0.0025(3) 0.0037(3) 0.0065(3)

loop_
_atom_type_symbol
_atom_type_description
_atom_type_scat_dispersion_real
_atom_type_scat_dispersion_imag
_atom_type_scat_source
C C 0.0033 0.0016 'International Tables Vol C Tables 4.2.6.8 and 6.1.1.4'
H H 0.0000 0.0000 'International Tables Vol C Tables 4.2.6.8 and 6.1.1.4'
N N 0.0061 0.0033 'International Tables Vol C Tables 4.2.6.8 and 6.1.1.4'
O O 0.0106 0.0060 'International Tables Vol C Tables 4.2.6.8 and 6.1.1.4'
S S 0.1246 0.1234 'International Tables Vol C Tables 4.2.6.8 and 6.1.1.4'
Cd Cd -0.8075 1.2024 'International Tables Vol C Tables 4.2.6.8 and 6.1.1.4'

loop_
_geom_angle_atom_site_label_1
_geom_angle_atom_site_label_2
_geom_angle_atom_site_label_3
_geom_angle
_geom_angle_site_symmetry_1
_geom_angle_site_symmetry_3
C1 O2 Cd1 128.47(19) . 7_656
O4 C6 O3 123.8(3) . .
O4 C6 C5 117.3(3) . .
O3 C6 C5 118.8(3) . .
O4 C6 Cd1 60.94(15) . 5_666
O3 C6 Cd1 63.29(15) . 5_666
C5 C6 Cd1 171.4(2) . 5_666
C4 C5 C6 126.7(3) . .
C4 C5 S1 111.8(2) . .
C6 C5 S1 121.2(2) . .
C5 C4 C3 111.5(3) . .
C2 C3 C4 114.9(3) . .
C2 C3 N1 125.8(3) . .
C4 C3 N1 119.3(3) . .
C3 C2 C1 133.8(3) . .
C3 C2 S1 109.4(2) . .
C1 C2 S1 116.7(2) . .
O1 C1 O2 127.4(3) . .
O1 C1 C2 119.5(3) . .
O2 C1 C2 113.1(2) . .
C8 C7 N3 109.8(3) . .
C7 C8 N2 106.8(3) . .
C9 N2 C8 106.9(3) . .
C9 N2 C12 127.2(3) . .
C8 N2 C12 125.6(3) . .
N3 C9 N2 110.8(3) . .
N3 C9 C10A 119.8(6) . .
N2 C9 C10A 125.6(6) . .
N3 C9 C10B 127.0(5) . .
N2 C9 C10B 121.4(5) . .
C10A C9 C10B 26.2(6) . .
C9 C10A C11A 107.3(11) . .
C11B C10B C9 110.8(9) . .
N2 C12 C19 111.2(3) . 4_656
C14 C13 N4 109.6(3) . .
C13 C14 N5 106.5(3) . .
N4 C15 N5 110.4(3) . .
N4 C15 C16 125.2(3) . .
N5 C15 C16 124.3(3) . .
C17A C16 C17B 44.8(6) . .
C17A C16 C15 118.7(5) . .
C17B C16 C15 115.6(6) . .
N5 C18 C19 112.7(3) . .
C12 C19 C18 113.1(3) 4_646 .
O2 Cd1 N4 90.04(9) 7_656 .
O2 Cd1 N3 82.63(9) 7_656 .
N4 Cd1 N3 97.34(9) . .
O2 Cd1 O4 96.30(8) 7_656 5_666
N4 Cd1 O4 160.89(9) . 5_666
N3 Cd1 O4 101.33(9) . 5_666
O2 Cd1 O1 95.49(8) 7_656 .
N4 Cd1 O1 79.59(8) . .
N3 Cd1 O1 176.43(8) . .
O4 Cd1 O1 81.87(8) 5_666 .
O2 Cd1 O3 150.91(9) 7_656 5_666
N4 Cd1 O3 118.83(9) . 5_666
N3 Cd1 O3 96.17(9) . 5_666
O4 Cd1 O3 55.25(8) 5_666 5_666
O1 Cd1 O3 86.95(7) . 5_666
O2 Cd1 C6 123.91(9) 7_656 5_666
N4 Cd1 C6 142.64(10) . 5_666
N3 Cd1 C6 101.76(9) . 5_666
O4 Cd1 C6 27.64(9) 5_666 5_666
O1 Cd1 C6 81.81(8) . 5_666
O3 Cd1 C6 27.74(9) 5_666 5_666
O6 N1 O5 124.1(3) . .
O6 N1 C3 118.0(3) . .
O5 N1 C3 117.8(3) . .
C9 N3 C7 105.7(3) . .
C9 N3 Cd1 134.2(2) . .
C7 N3 Cd1 117.3(2) . .
C15 N4 C13 106.2(3) . .
C15 N4 Cd1 136.8(2) . .
C13 N4 Cd1 116.9(2) . .
C15 N5 C14 107.2(3) . .
C15 N5 C18 128.4(3) . .
C14 N5 C18 124.4(3) . .
C6 O3 Cd1 88.98(18) . 5_666
C6 O4 Cd1 91.42(19) . 5_666
C1 O1 Cd1 144.0(2) . .
C2 S1 C5 92.41(14) . .

loop_
_geom_bond_atom_site_label_1
_geom_bond_atom_site_label_2
_geom_bond_distance
_geom_bond_site_symmetry_2
O2 C1 1.248(4) .
O2 Cd1 2.249(2) 7_656
C6 O4 1.249(4) .
C6 O3 1.253(4) .
C6 C5 1.489(4) .
C6 Cd1 2.691(3) 5_666
C5 C4 1.357(4) .
C5 S1 1.718(3) .
C4 C3 1.406(4) .
C3 C2 1.368(4) .
C3 N1 1.457(4) .
C2 C1 1.513(4) .
C2 S1 1.716(3) .
C1 O1 1.225(4) .
C7 C8 1.338(5) .
C7 N3 1.360(4) .
C8 N2 1.365(5) .
N2 C9 1.339(4) .
N2 C12 1.466(4) .
C9 N3 1.324(4) .
C9 C10A 1.440(13) .
C9 C10B 1.557(10) .
C10A C11A 1.537(19) .
C10B C11B 1.458(15) .
C12 C19 1.514(5) 4_656
C13 C14 1.344(5) .
C13 N4 1.380(4) .
C14 N5 1.375(4) .
C15 N4 1.320(4) .
C15 N5 1.356(4) .
C15 C16 1.480(5) .
C16 C17A 1.426(11) .
C16 C17B 1.446(12) .
C18 N5 1.469(4) .
C18 C19 1.521(5) .
C19 C12 1.514(5) 4_646
Cd1 O2 2.249(2) 7_656
Cd1 N4 2.269(3) .
Cd1 N3 2.332(3) .
Cd1 O4 2.353(2) 5_666
Cd1 O1 2.359(2) .
Cd1 O3 2.404(2) 5_666
Cd1 C6 2.691(3) 5_666
N1 O6 1.225(4) .
N1 O5 1.226(4) .
O3 Cd1 2.404(2) 5_666
O4 Cd1 2.353(2) 5_666
